data_7150722
loop_
_publ_author_name
'Cheeseman, Matt'
'Davies, Iwan R.'
'Axe, Phil'
'Johnson, Andrew L.'
'Bull, Steven D.'

_publ_section_title
;
 A temporary stereocentre approach for the asymmetric synthesis of
 chiral cyclopropane-carboxaldehydes
;
_journal_issue 17
_journal_name_full 'Organic &amp; Biomolecular Chemistry'
_journal_page_first 3537
_journal_page_last 3548
_journal_paper_doi 10.1039/b908600e
_journal_volume 7
_journal_year 2009
_chemical_absolute_configuration syn
_chemical_formula_sum 'C25 H28 N2 O6'
_chemical_formula_weight 452.49
_chemical_name_common 'Compound 4d'
_chemical_name_systematic
;
?
;
_space_group_IT_number 19
_symmetry_cell_setting orthorhombic
_symmetry_space_group_name_Hall 'P 2ac 2ab'
_symmetry_space_group_name_H-M 'P 21 21 21'
_atom_sites_solution_hydrogens geom
_atom_sites_solution_primary direct
_atom_sites_solution_secondary difmap
_audit_creation_method SHELXL-97
_cell_angle_alpha 90.00
_cell_angle_beta 90.00
_cell_angle_gamma 90.00
_cell_formula_units_Z 4
_cell_length_a 7.67000(10)
_cell_length_b 14.8370(3)
_cell_length_c 20.5190(3)
_cell_measurement_reflns_used 32654
_cell_measurement_temperature 150(2)
_cell_measurement_theta_max 27.48
_cell_measurement_theta_min 2.72
_cell_volume 2335.06(7)
_computing_cell_refinement 'Collect, Nonius program suite version 1.9 (1997)'
_computing_data_collection 'Collect, Nonius program suite version 1.9 (1997)'
_computing_data_reduction 'Denzo and Scalepack (otwinowski & Minor, 1997)'
_computing_molecular_graphics 'ORTEX (P.McArdle, 1995)'
_computing_publication_material 'SHELXL-97/2 (Sheldrick,1997)'
_computing_structure_refinement 'SHELXL-97 (Sheldrick, 1997)'
_computing_structure_solution 'SHELXS-97 (Sheldrick, 1990)'
_diffrn_ambient_temperature 150(2)
_diffrn_measured_fraction_theta_full 0.992
_diffrn_measured_fraction_theta_max 0.992
_diffrn_measurement_device_type KappaCCD
_diffrn_measurement_method KappaCCD
_diffrn_radiation_monochromator graphite
_diffrn_radiation_source 'fine-focus sealed tube'
_diffrn_radiation_type MoK\a
_diffrn_radiation_wavelength 0.71073
_diffrn_reflns_av_R_equivalents 0.1280
_diffrn_reflns_av_sigmaI/netI 0.0605
_diffrn_reflns_limit_h_max 9
_diffrn_reflns_limit_h_min -9
_diffrn_reflns_limit_k_max 19
_diffrn_reflns_limit_k_min -19
_diffrn_reflns_limit_l_max 26
_diffrn_reflns_limit_l_min -25
_diffrn_reflns_number 43530
_diffrn_reflns_theta_full 27.46
_diffrn_reflns_theta_max 27.46
_diffrn_reflns_theta_min 3.59
_exptl_absorpt_coefficient_mu 0.092
_exptl_absorpt_correction_T_max 0.9931
_exptl_absorpt_correction_T_min 0.9863
_exptl_absorpt_correction_type none
_exptl_crystal_colour colourless
_exptl_crystal_density_diffrn 1.287
_exptl_crystal_density_method 'not measured'
_exptl_crystal_description Plate
_exptl_crystal_F_000 960
_exptl_crystal_size_max 0.15
_exptl_crystal_size_mid 0.13
_exptl_crystal_size_min 0.08
_refine_diff_density_max 0.344
_refine_diff_density_min -0.298
_refine_diff_density_rms 0.073
_refine_ls_abs_structure_details 'Flack H D (1983), Acta Cryst. A39, 876-881'
_refine_ls_abs_structure_Flack 0.7(8)
_refine_ls_extinction_coef 0.035(3)
_refine_ls_extinction_expression Fc^*^=kFc[1+0.001xFc^2^\l^3^/sin(2\q)]^-1/4^
_refine_ls_extinction_method SHELXL
_refine_ls_goodness_of_fit_ref 1.027
_refine_ls_hydrogen_treatment constr
_refine_ls_matrix_type full
_refine_ls_number_parameters 302
_refine_ls_number_reflns 5310
_refine_ls_number_restraints 0
_refine_ls_restrained_S_all 1.027
_refine_ls_R_factor_all 0.0589
_refine_ls_R_factor_gt 0.0406
_refine_ls_shift/su_max 0.001
_refine_ls_shift/su_mean 0.000
_refine_ls_structure_factor_coef Fsqd
_refine_ls_weighting_details 'calc w=1/[\s^2^(Fo^2^)+(0.0541P)^2^+0.0878P] where P=(Fo^2^+2Fc^2^)/3'
_refine_ls_weighting_scheme calc
_refine_ls_wR_factor_gt 0.0918
_refine_ls_wR_factor_ref 0.0998
_reflns_number_gt 4314
_reflns_number_total 5310
_reflns_threshold_expression >2sigma(I)
_cod_data_source_file b908600e.txt
_cod_data_source_block compound4d
_cod_original_sg_symbol_H-M P212121
_cod_database_code 7150722

loop_
_symmetry_equiv_pos_as_xyz
'x, y, z'
'-x+1/2, -y, z+1/2'
'x+1/2, -y+1/2, -z'
'-x, y+1/2, -z+1/2'

loop_
_atom_site_label
_atom_site_type_symbol
_atom_site_fract_x
_atom_site_fract_y
_atom_site_fract_z
_atom_site_U_iso_or_equiv
_atom_site_adp_type
_atom_site_occupancy
_atom_site_symmetry_multiplicity
_atom_site_calc_flag
_atom_site_refinement_flags
_atom_site_disorder_assembly
_atom_site_disorder_group
O1 O 0.71988(17) 0.32131(8) 0.19098(6) 0.0372(3) Uani 1 1 d . . .
O2 O 0.76207(17) 0.46311(8) 0.15678(6) 0.0365(3) Uani 1 1 d . . .
O3 O 0.26636(15) 0.35543(7) 0.07870(5) 0.0303(3) Uani 1 1 d . . .
O4 O 0.52002(15) 0.21416(8) 0.00653(6) 0.0311(3) Uani 1 1 d . . .
H4 H 0.5277 0.1651 -0.0137 0.037 Uiso 1 1 calc R . .
O5 O 1.04367(17) 0.10080(9) 0.23748(7) 0.0390(3) Uani 1 1 d . . .
O6 O 1.19553(16) -0.01195(9) 0.20039(7) 0.0426(3) Uani 1 1 d . . .
N1 N 0.52220(18) 0.39460(9) 0.12208(7) 0.0278(3) Uani 1 1 d . . .
N2 N 1.05650(18) 0.02373(10) 0.21654(7) 0.0307(3) Uani 1 1 d . . .
C1 C 0.6726(2) 0.38553(12) 0.15996(9) 0.0317(4) Uani 1 1 d . . .
C2 C 0.6883(2) 0.52210(11) 0.10544(9) 0.0323(4) Uani 1 1 d . . .
C3 C 0.7866(3) 0.50062(13) 0.04338(10) 0.0429(5) Uani 1 1 d . . .
H3A H 0.9118 0.5091 0.0506 0.064 Uiso 1 1 calc R . .
H3B H 0.7474 0.5409 0.0085 0.064 Uiso 1 1 calc R . .
H3C H 0.7643 0.4379 0.0309 0.064 Uiso 1 1 calc R . .
C4 C 0.7163(3) 0.61817(11) 0.12760(10) 0.0389(4) Uani 1 1 d . . .
H4A H 0.6592 0.6273 0.1698 0.058 Uiso 1 1 calc R . .
H4B H 0.6664 0.6596 0.0954 0.058 Uiso 1 1 calc R . .
H4C H 0.8416 0.6298 0.1319 0.058 Uiso 1 1 calc R . .
C5 C 0.4984(2) 0.48883(11) 0.10143(8) 0.0285(4) Uani 1 1 d . . .
H5 H 0.4597 0.4899 0.0549 0.034 Uiso 1 1 calc R . .
C6 C 0.3605(2) 0.53629(12) 0.14361(8) 0.0322(4) Uani 1 1 d . . .
H6A H 0.2659 0.4929 0.1533 0.039 Uiso 1 1 calc R . .
H6B H 0.4147 0.5538 0.1855 0.039 Uiso 1 1 calc R . .
C7 C 0.2817(2) 0.61912(11) 0.11269(9) 0.0315(4) Uani 1 1 d . . .
C8 C 0.2607(3) 0.69806(12) 0.14825(10) 0.0411(5) Uani 1 1 d . . .
H8 H 0.3017 0.7008 0.1919 0.049 Uiso 1 1 calc R . .
C9 C 0.1804(3) 0.77321(14) 0.12075(14) 0.0539(6) Uani 1 1 d . . .
H9 H 0.1678 0.8268 0.1456 0.065 Uiso 1 1 calc R . .
C10 C 0.1192(3) 0.77025(15) 0.05758(14) 0.0559(6) Uani 1 1 d . . .
H10 H 0.0651 0.8217 0.0389 0.067 Uiso 1 1 calc R . .
C11 C 0.1370(3) 0.69189(15) 0.02164(12) 0.0494(5) Uani 1 1 d . . .
H11 H 0.0936 0.6891 -0.0217 0.059 Uiso 1 1 calc R . .
C12 C 0.2186(2) 0.61721(13) 0.04904(10) 0.0377(4) Uani 1 1 d . . .
H12 H 0.2315 0.5639 0.0239 0.045 Uiso 1 1 calc R . .
C13 C 0.3987(2) 0.32940(11) 0.10553(8) 0.0261(4) Uani 1 1 d . . .
C14 C 0.4407(2) 0.23149(11) 0.11794(8) 0.0250(3) Uani 1 1 d . . .
H14 H 0.4836 0.2249 0.1637 0.030 Uiso 1 1 calc R . .
C15 C 0.2772(2) 0.17406(11) 0.10942(8) 0.0293(4) Uani 1 1 d . . .
H15A H 0.1837 0.1979 0.1370 0.044 Uiso 1 1 calc R . .
H15B H 0.3026 0.1117 0.1221 0.044 Uiso 1 1 calc R . .
H15C H 0.2404 0.1756 0.0637 0.044 Uiso 1 1 calc R . .
C16 C 0.5873(2) 0.20338(11) 0.07072(8) 0.0257(3) Uani 1 1 d . . .
H16 H 0.6875 0.2458 0.0764 0.031 Uiso 1 1 calc R . .
C17 C 0.6516(2) 0.10826(11) 0.08267(8) 0.0260(3) Uani 1 1 d . . .
H17 H 0.5708 0.0584 0.0700 0.031 Uiso 1 1 calc R . .
C18 C 0.8434(2) 0.09049(12) 0.07404(9) 0.0300(4) Uani 1 1 d . . .
H18A H 0.9186 0.1417 0.0611 0.036 Uiso 1 1 calc R . .
H18B H 0.8787 0.0314 0.0560 0.036 Uiso 1 1 calc R . .
C19 C 0.7640(2) 0.09214(11) 0.14193(8) 0.0256(3) Uani 1 1 d . . .
H19 H 0.7911 0.1462 0.1692 0.031 Uiso 1 1 calc R . .
C20 C 0.7547(2) 0.00398(10) 0.17705(8) 0.0259(3) Uani 1 1 d . . .
C21 C 0.6086(2) -0.05181(12) 0.17490(9) 0.0331(4) Uani 1 1 d . . .
H21 H 0.5064 -0.0312 0.1534 0.040 Uiso 1 1 calc R . .
C22 C 0.6083(2) -0.13654(13) 0.20323(10) 0.0380(4) Uani 1 1 d . . .
H22 H 0.5062 -0.1727 0.2011 0.046 Uiso 1 1 calc R . .
C23 C 0.7549(2) -0.16915(12) 0.23450(9) 0.0341(4) Uani 1 1 d . . .
H23 H 0.7543 -0.2278 0.2531 0.041 Uiso 1 1 calc R . .
C24 C 0.9020(2) -0.11604(12) 0.23861(8) 0.0308(4) Uani 1 1 d . . .
H24 H 1.0039 -0.1373 0.2600 0.037 Uiso 1 1 calc R . .
C25 C 0.8979(2) -0.03124(11) 0.21098(8) 0.0261(3) Uani 1 1 d . . .

loop_
_atom_site_aniso_label
_atom_site_aniso_U_11
_atom_site_aniso_U_22
_atom_site_aniso_U_33
_atom_site_aniso_U_23
_atom_site_aniso_U_13
_atom_site_aniso_U_12
O1 0.0391(7) 0.0305(6) 0.0422(7) 0.0029(5) -0.0154(5) 0.0003(6)
O2 0.0356(7) 0.0302(6) 0.0439(7) 0.0026(5) -0.0139(6) -0.0063(6)
O3 0.0291(6) 0.0303(6) 0.0316(6) -0.0006(5) -0.0053(5) 0.0011(5)
O4 0.0329(6) 0.0346(7) 0.0259(6) 0.0030(5) 0.0015(5) 0.0079(5)
O5 0.0438(8) 0.0345(7) 0.0386(7) -0.0011(6) -0.0105(5) -0.0060(6)
O6 0.0248(7) 0.0468(8) 0.0563(9) 0.0161(6) 0.0037(6) 0.0040(6)
N1 0.0294(7) 0.0225(7) 0.0314(8) 0.0006(6) -0.0068(6) -0.0006(6)
N2 0.0274(8) 0.0362(8) 0.0286(8) 0.0086(6) -0.0038(6) -0.0024(6)
C1 0.0317(9) 0.0285(9) 0.0348(10) -0.0022(7) -0.0073(7) -0.0020(7)
C2 0.0334(10) 0.0284(9) 0.0353(9) 0.0015(7) -0.0055(7) -0.0017(7)
C3 0.0363(11) 0.0452(11) 0.0473(11) 0.0000(9) 0.0049(9) -0.0033(9)
C4 0.0392(10) 0.0296(9) 0.0479(11) 0.0010(8) -0.0054(9) -0.0074(8)
C5 0.0323(9) 0.0246(8) 0.0287(9) 0.0016(6) -0.0025(6) -0.0010(7)
C6 0.0371(10) 0.0306(9) 0.0288(9) 0.0009(7) 0.0008(7) -0.0026(8)
C7 0.0268(9) 0.0282(8) 0.0396(10) 0.0003(7) 0.0051(7) -0.0026(7)
C8 0.0407(11) 0.0312(9) 0.0515(12) -0.0062(8) 0.0089(9) -0.0028(8)
C9 0.0453(12) 0.0278(10) 0.0888(19) -0.0030(10) 0.0189(12) 0.0034(9)
C10 0.0418(12) 0.0397(11) 0.0861(19) 0.0184(12) 0.0092(12) 0.0076(10)
C11 0.0394(12) 0.0512(13) 0.0576(14) 0.0145(10) 0.0009(9) 0.0086(10)
C12 0.0349(10) 0.0351(9) 0.0431(11) 0.0023(8) 0.0030(8) 0.0016(8)
C13 0.0270(9) 0.0291(8) 0.0221(8) -0.0018(6) -0.0009(6) -0.0007(7)
C14 0.0239(8) 0.0263(8) 0.0248(8) 0.0020(6) -0.0025(6) 0.0006(7)
C15 0.0273(9) 0.0265(8) 0.0340(9) 0.0010(7) 0.0035(7) -0.0021(7)
C16 0.0234(8) 0.0255(8) 0.0282(8) 0.0035(6) -0.0015(6) -0.0005(6)
C17 0.0225(8) 0.0272(8) 0.0283(9) 0.0021(6) -0.0030(6) -0.0006(7)
C18 0.0268(9) 0.0318(9) 0.0314(9) 0.0054(7) 0.0016(7) 0.0019(7)
C19 0.0227(8) 0.0273(8) 0.0267(8) 0.0004(6) -0.0004(6) -0.0003(7)
C20 0.0242(8) 0.0288(8) 0.0247(8) -0.0007(6) 0.0020(6) 0.0028(7)
C21 0.0257(9) 0.0368(10) 0.0369(10) 0.0065(8) -0.0027(7) -0.0010(8)
C22 0.0333(9) 0.0371(10) 0.0437(11) 0.0077(8) -0.0036(8) -0.0090(8)
C23 0.0376(10) 0.0288(8) 0.0359(9) 0.0088(7) 0.0011(7) -0.0025(8)
C24 0.0298(9) 0.0334(9) 0.0292(9) 0.0059(7) -0.0011(7) 0.0029(7)
C25 0.0225(8) 0.0319(9) 0.0239(8) 0.0015(7) 0.0009(6) -0.0007(7)

loop_
_atom_type_symbol
_atom_type_description
_atom_type_scat_dispersion_real
_atom_type_scat_dispersion_imag
_atom_type_scat_source
C C 0.0033 0.0016 'International Tables Vol C Tables 4.2.6.8 and 6.1.1.4'
H H 0.0000 0.0000 'International Tables Vol C Tables 4.2.6.8 and 6.1.1.4'
N N 0.0061 0.0033 'International Tables Vol C Tables 4.2.6.8 and 6.1.1.4'
O O 0.0106 0.0060 'International Tables Vol C Tables 4.2.6.8 and 6.1.1.4'

loop_
_geom_angle_atom_site_label_1
_geom_angle_atom_site_label_2
_geom_angle_atom_site_label_3
_geom_angle
_geom_angle_site_symmetry_1
_geom_angle_site_symmetry_3
_geom_angle_publ_flag
C1 O2 C2 110.23(13) . . ?
C16 O4 H4 109.5 . . ?
C13 N1 C1 128.96(14) . . ?
C13 N1 C5 120.25(13) . . ?
C1 N1 C5 110.73(13) . . ?
O5 N2 O6 124.26(15) . . ?
O5 N2 C25 118.60(14) . . ?
O6 N2 C25 117.13(14) . . ?
O1 C1 O2 123.46(16) . . ?
O1 C1 N1 128.32(16) . . ?
O2 C1 N1 108.22(14) . . ?
O2 C2 C4 106.78(14) . . ?
O2 C2 C3 106.46(15) . . ?
C4 C2 C3 112.38(15) . . ?
O2 C2 C5 102.11(13) . . ?
C4 C2 C5 116.93(15) . . ?
C3 C2 C5 111.02(14) . . ?
C2 C3 H3A 109.5 . . ?
C2 C3 H3B 109.5 . . ?
H3A C3 H3B 109.5 . . ?
C2 C3 H3C 109.5 . . ?
H3A C3 H3C 109.5 . . ?
H3B C3 H3C 109.5 . . ?
C2 C4 H4A 109.5 . . ?
C2 C4 H4B 109.5 . . ?
H4A C4 H4B 109.5 . . ?
C2 C4 H4C 109.5 . . ?
H4A C4 H4C 109.5 . . ?
H4B C4 H4C 109.5 . . ?
N1 C5 C6 110.99(14) . . ?
N1 C5 C2 99.88(14) . . ?
C6 C5 C2 118.28(14) . . ?
N1 C5 H5 109.1 . . ?
C6 C5 H5 109.1 . . ?
C2 C5 H5 109.1 . . ?
C7 C6 C5 114.31(14) . . ?
C7 C6 H6A 108.7 . . ?
C5 C6 H6A 108.7 . . ?
C7 C6 H6B 108.7 . . ?
C5 C6 H6B 108.7 . . ?
H6A C6 H6B 107.6 . . ?
C8 C7 C12 117.99(17) . . ?
C8 C7 C6 120.80(17) . . ?
C12 C7 C6 121.11(15) . . ?
C7 C8 C9 120.9(2) . . ?
C7 C8 H8 119.6 . . ?
C9 C8 H8 119.6 . . ?
C10 C9 C8 120.4(2) . . ?
C10 C9 H9 119.8 . . ?
C8 C9 H9 119.8 . . ?
C9 C10 C11 119.6(2) . . ?
C9 C10 H10 120.2 . . ?
C11 C10 H10 120.2 . . ?
C10 C11 C12 119.9(2) . . ?
C10 C11 H11 120.1 . . ?
C12 C11 H11 120.1 . . ?
C11 C12 C7 121.25(18) . . ?
C11 C12 H12 119.4 . . ?
C7 C12 H12 119.4 . . ?
O3 C13 N1 117.13(14) . . ?
O3 C13 C14 124.02(14) . . ?
N1 C13 C14 118.75(14) . . ?
C13 C14 C15 110.04(13) . . ?
C13 C14 C16 108.06(13) . . ?
C15 C14 C16 112.10(13) . . ?
C13 C14 H14 108.9 . . ?
C15 C14 H14 108.9 . . ?
C16 C14 H14 108.9 . . ?
C14 C15 H15A 109.5 . . ?
C14 C15 H15B 109.5 . . ?
H15A C15 H15B 109.5 . . ?
C14 C15 H15C 109.5 . . ?
H15A C15 H15C 109.5 . . ?
H15B C15 H15C 109.5 . . ?
O4 C16 C17 111.87(13) . . ?
O4 C16 C14 106.65(13) . . ?
C17 C16 C14 112.81(13) . . ?
O4 C16 H16 108.5 . . ?
C17 C16 H16 108.5 . . ?
C14 C16 H16 108.5 . . ?
C18 C17 C19 60.59(11) . . ?
C18 C17 C16 117.54(15) . . ?
C19 C17 C16 117.64(14) . . ?
C18 C17 H17 116.5 . . ?
C19 C17 H17 116.5 . . ?
C16 C17 H17 116.5 . . ?
C17 C18 C19 59.85(11) . . ?
C17 C18 H18A 117.8 . . ?
C19 C18 H18A 117.8 . . ?
C17 C18 H18B 117.8 . . ?
C19 C18 H18B 117.8 . . ?
H18A C18 H18B 114.9 . . ?
C20 C19 C17 119.98(14) . . ?
C20 C19 C18 116.53(14) . . ?
C17 C19 C18 59.56(11) . . ?
C20 C19 H19 116.2 . . ?
C17 C19 H19 116.2 . . ?
C18 C19 H19 116.2 . . ?
C21 C20 C25 115.11(14) . . ?
C21 C20 C19 122.86(15) . . ?
C25 C20 C19 121.90(15) . . ?
C22 C21 C20 121.80(16) . . ?
C22 C21 H21 119.1 . . ?
C20 C21 H21 119.1 . . ?
C23 C22 C21 120.76(17) . . ?
C23 C22 H22 119.6 . . ?
C21 C22 H22 119.6 . . ?
C24 C23 C22 119.61(15) . . ?
C24 C23 H23 120.2 . . ?
C22 C23 H23 120.2 . . ?
C23 C24 C25 118.48(16) . . ?
C23 C24 H24 120.8 . . ?
C25 C24 H24 120.8 . . ?
C24 C25 C20 124.20(16) . . ?
C24 C25 N2 117.06(15) . . ?
C20 C25 N2 118.72(14) . . ?

loop_
_geom_bond_atom_site_label_1
_geom_bond_atom_site_label_2
_geom_bond_distance
_geom_bond_site_symmetry_2
_geom_bond_publ_flag
O1 C1 1.202(2) . ?
O2 C1 1.342(2) . ?
O2 C2 1.482(2) . ?
O3 C13 1.217(2) . ?
O4 C16 1.423(2) . ?
O4 H4 0.8400 . ?
O5 N2 1.226(2) . ?
O6 N2 1.236(2) . ?
N1 C13 1.396(2) . ?
N1 C1 1.397(2) . ?
N1 C5 1.472(2) . ?
N2 C25 1.469(2) . ?
C2 C4 1.512(2) . ?
C2 C3 1.514(3) . ?
C2 C5 1.540(3) . ?
C3 H3A 0.9800 . ?
C3 H3B 0.9800 . ?
C3 H3C 0.9800 . ?
C4 H4A 0.9800 . ?
C4 H4B 0.9800 . ?
C4 H4C 0.9800 . ?
C5 C6 1.537(3) . ?
C5 H5 1.0000 . ?
C6 C7 1.509(2) . ?
C6 H6A 0.9900 . ?
C6 H6B 0.9900 . ?
C7 C8 1.389(2) . ?
C7 C12 1.393(3) . ?
C8 C9 1.393(3) . ?
C8 H8 0.9500 . ?
C9 C10 1.379(4) . ?
C9 H9 0.9500 . ?
C10 C11 1.384(3) . ?
C10 H10 0.9500 . ?
C11 C12 1.391(3) . ?
C11 H11 0.9500 . ?
C12 H12 0.9500 . ?
C13 C14 1.510(2) . ?
C14 C15 1.526(2) . ?
C14 C16 1.542(2) . ?
C14 H14 1.0000 . ?
C15 H15A 0.9800 . ?
C15 H15B 0.9800 . ?
C15 H15C 0.9800 . ?
C16 C17 1.515(2) . ?
C16 H16 1.0000 . ?
C17 C18 1.505(2) . ?
C17 C19 1.509(2) . ?
C17 H17 1.0000 . ?
C18 C19 1.521(2) . ?
C18 H18A 0.9900 . ?
C18 H18B 0.9900 . ?
C19 C20 1.495(2) . ?
C19 H19 1.0000 . ?
C20 C21 1.394(2) . ?
C20 C25 1.401(2) . ?
C21 C22 1.385(3) . ?
C21 H21 0.9500 . ?
C22 C23 1.382(3) . ?
C22 H22 0.9500 . ?
C23 C24 1.379(3) . ?
C23 H23 0.9500 . ?
C24 C25 1.380(2) . ?
C24 H24 0.9500 . ?
